data_4306692
loop_
_publ_author_name
'Maaz Zuhayra'
'Ulf L\"utzen'
'Arne L\"utzen'
'Laszlo Papp'
'Eberhard Henze'
'Gernot Friedrichs'
'Franz Oberdorfer'

_publ_section_title
;
C-H Bond Activation of Coordinated Pyridine:
Ortho-Pyridyl-Ditechnetiumhydridocarbonyl Metal Cyclus. Crystal Structure
and Dynamic Behavior in Solution
;
_journal_name_full 'Inorganic Chemistry'
_journal_page_first 10177
_journal_page_last 10182
_journal_paper_doi 10.1021/ic8015063
_journal_volume 47
_journal_year 2008
_chemical_formula_sum 'C18 H10 N2 O8 Tc2'
_chemical_formula_weight 578.28
_chemical_name_systematic Di-\m-Carbonyl-bis(pyridino-tricarbonyltechnetium)
_space_group_IT_number 33
_symmetry_cell_setting orthorhombic
_symmetry_space_group_name_Hall 'P 2c -2n'
_symmetry_space_group_name_H-M 'P n a 21'
_atom_sites_solution_hydrogens geom
_atom_sites_solution_primary direct
_atom_sites_solution_secondary difmap
_audit_creation_method SHELXL
_cell_angle_alpha 90.00
_cell_angle_beta 90.00
_cell_angle_gamma 90.00
_cell_formula_units_Z 4
_cell_length_a 18.116(16)
_cell_length_b 10.359(8)
_cell_length_c 12.148(10)
_cell_measurement_temperature 293(2)
_cell_volume 2280(3)
_computing_structure_refinement 'SHELXL-93 (Sheldrick, 1993)'
_computing_structure_solution 'SHELXS-86 (Sheldrick, 1990)'
_diffrn_ambient_temperature 200
_diffrn_radiation_monochromator graphite
_diffrn_radiation_source 'fine-focus sealed tube'
_diffrn_radiation_type MoK\a
_diffrn_radiation_wavelength 0.71073
_diffrn_reflns_av_R_equivalents 0.0000
_diffrn_reflns_av_sigmaI/netI 0.0408
_diffrn_reflns_limit_h_max 23
_diffrn_reflns_limit_h_min -19
_diffrn_reflns_limit_k_max 8
_diffrn_reflns_limit_k_min -13
_diffrn_reflns_limit_l_max 15
_diffrn_reflns_limit_l_min -10
_diffrn_reflns_number 2614
_diffrn_reflns_theta_max 27.01
_diffrn_reflns_theta_min 2.25
_exptl_absorpt_coefficient_mu 1.255
_exptl_crystal_colour colorless
_exptl_crystal_density_diffrn 1.685
_exptl_crystal_F_000 1128
_exptl_crystal_recrystallization_method 'Acetone/Ether 1:1'
_exptl_crystal_size_max 0.20
_exptl_crystal_size_mid 0.20
_exptl_crystal_size_min 0.30
_refine_diff_density_max 1.164
_refine_diff_density_min -1.144
_refine_diff_density_rms 0.146
_refine_ls_abs_structure_details 'Flack H D (1983), Acta Cryst. A39, 876-881'
_refine_ls_abs_structure_Flack 0.07(10)
_refine_ls_extinction_coef 0.0028(6)
_refine_ls_extinction_expression Fc^*^=kFc[1+0.001xFc^2^\l^3^/sin(2\q)]^-1/4^
_refine_ls_extinction_method SHELXL
_refine_ls_goodness_of_fit_all 1.103
_refine_ls_goodness_of_fit_obs 1.128
_refine_ls_matrix_type full
_refine_ls_number_parameters 273
_refine_ls_number_reflns 2614
_refine_ls_number_restraints 1
_refine_ls_restrained_S_all 1.102
_refine_ls_restrained_S_obs 1.128
_refine_ls_R_factor_all 0.0598
_refine_ls_R_factor_obs 0.0516
_refine_ls_shift/esd_max 0.087
_refine_ls_shift/esd_mean 0.003
_refine_ls_structure_factor_coef Fsqd
_refine_ls_weighting_details 'w=1/[\s^2^(Fo^2^)+(0.1026P)^2^+0.0000P] where P=(Fo^2^+2Fc^2^)/3'
_refine_ls_weighting_scheme calc
_refine_ls_wR_factor_all 0.1457
_refine_ls_wR_factor_obs 0.1377
_reflns_number_observed 2265
_reflns_number_total 2614
_reflns_observed_criterion >2sigma(I)
_cod_data_source_file ic8015063_si_002_1.cif
_cod_data_source_block zupi
_cod_depositor_comments
;
The following automatic conversions were performed:

'_refine_ls_weighting_scheme' value 'calc
w=1/[\s^2^(Fo^2^)+(0.1026P)^2^+0.0000P] where P=(Fo^2^+2Fc^2^)/3' was
changed to 'calc'. New tag '_refine_ls_weighting_details' was
created. The value of the new tag was set to
'w=1/[\s^2^(Fo^2^)+(0.1026P)^2^+0.0000P] where P=(Fo^2^+2Fc^2^)/3'.

Automatic conversion script
Id: cif_fix_values 3143 2015-03-26 13:38:13Z robertas 
;
_cod_original_cell_volume 2279.7(33)
_cod_database_code 4306692

loop_
_symmetry_equiv_pos_as_xyz
'x, y, z'
'-x, -y, z+1/2'
'x+1/2, -y+1/2, z'
'-x+1/2, y+1/2, z+1/2'

loop_
_atom_site_aniso_label
_atom_site_aniso_U_11
_atom_site_aniso_U_22
_atom_site_aniso_U_33
_atom_site_aniso_U_23
_atom_site_aniso_U_13
_atom_site_aniso_U_12
Tc1 0.0432(4) 0.0393(4) 0.0359(4) 0.0027(4) 0.0042(4) 0.0053(3)
Tc2 0.0342(4) 0.0390(4) 0.0360(4) -0.0026(3) 0.0004(4) 0.0011(3)
O1 0.102(6) 0.049(5) 0.073(6) 0.022(5) 0.010(6) 0.018(5)
O2 0.094(8) 0.088(8) 0.045(6) 0.002(5) -0.002(5) 0.009(6)
O3 0.059(5) 0.075(6) 0.096(9) 0.024(6) 0.013(5) -0.003(5)
O4 0.081(6) 0.082(7) 0.085(8) -0.008(6) -0.010(6) -0.009(6)
O5 0.083(8) 0.179(15) 0.073(8) 0.008(8) -0.034(7) -0.012(8)
O6 0.060(4) 0.046(4) 0.103(7) -0.018(6) 0.008(6) 0.019(4)
O7 0.037(4) 0.110(8) 0.064(6) -0.001(5) 0.002(4) -0.015(4)
O8 0.082(7) 0.129(10) 0.034(5) -0.018(5) 0.002(4) -0.013(6)
N1 0.038(4) 0.038(4) 0.040(4) 0.004(4) 0.002(4) 0.003(3)
N2 0.039(3) 0.037(4) 0.036(4) -0.005(4) 0.004(4) 0.000(3)
C1 0.065(6) 0.052(6) 0.039(5) 0.004(6) 0.012(6) 0.017(5)
C2 0.054(8) 0.074(10) 0.042(8) -0.003(6) -0.001(5) 0.002(6)
C3 0.055(6) 0.049(6) 0.063(8) 0.015(6) 0.002(6) 0.002(5)
C4 0.027(4) 0.017(3) 0.012(3) -0.003(3) 0.001(2) -0.003(3)
C5 0.018(3) 0.025(3) 0.016(3) 0.001(3) -0.009(2) -0.004(3)
C6 0.039(5) 0.056(6) 0.053(6) -0.021(6) 0.002(5) 0.000(4)
C7 0.039(5) 0.077(7) 0.049(7) -0.011(6) 0.006(5) 0.001(5)
C8 0.071(9) 0.054(7) 0.059(10) -0.009(6) 0.005(7) -0.023(7)
C9 0.051(6) 0.046(6) 0.045(6) -0.003(5) -0.005(5) 0.005(5)
C10 0.047(6) 0.057(7) 0.062(7) 0.000(6) 0.007(5) 0.009(5)
C11 0.062(6) 0.045(5) 0.061(9) 0.010(5) 0.019(6) 0.015(5)
C12 0.068(7) 0.046(6) 0.047(6) -0.011(5) 0.004(5) 0.004(5)
C13 0.053(6) 0.032(4) 0.045(5) -0.002(4) -0.003(4) -0.002(4)
C14 0.057(6) 0.034(5) 0.042(5) -0.001(4) -0.010(4) 0.004(4)
C15 0.061(6) 0.058(7) 0.049(6) 0.003(6) -0.008(5) 0.012(5)
C16 0.079(8) 0.039(5) 0.056(8) 0.008(5) 0.008(6) 0.012(5)
C17 0.054(6) 0.041(5) 0.055(6) 0.004(5) -0.007(5) -0.012(4)
C18 0.050(6) 0.048(6) 0.040(5) -0.003(4) -0.005(4) -0.008(4)

loop_
_atom_site_label
_atom_site_type_symbol
_atom_site_fract_x
_atom_site_fract_y
_atom_site_fract_z
_atom_site_U_iso_or_equiv
_atom_site_thermal_displace_type
_atom_site_occupancy
_atom_site_calc_flag
_atom_site_refinement_flags
_atom_site_disorder_group
Tc1 Tc 0.40835(4) 0.80691(7) 0.49954(7) 0.0394(2) Uani 1 d . .
Tc2 Tc 0.29127(4) 0.74693(8) 0.70891(10) 0.0364(2) Uani 1 d . .
O1 O 0.3472(6) 1.0852(8) 0.4888(10) 0.075(2) Uani 1 d . .
O2 O 0.4008(6) 0.8053(12) 0.2463(10) 0.076(3) Uani 1 d . .
O3 O 0.5614(5) 0.9329(11) 0.4744(10) 0.077(3) Uani 1 d . .
O4 O 0.4421(6) 0.8855(12) 0.7445(11) 0.083(3) Uani 1 d . .
O5 O 0.2418(8) 0.7352(17) 0.4584(12) 0.112(5) Uani 1 d . .
O6 O 0.2295(4) 1.0257(8) 0.7045(11) 0.070(3) Uani 1 d . .
O7 O 0.1260(4) 0.6807(11) 0.7343(9) 0.071(3) Uani 1 d . .
O8 O 0.3002(6) 0.7801(15) 0.9600(9) 0.082(3) Uani 1 d . .
N1 N 0.4528(4) 0.6046(8) 0.5103(8) 0.039(2) Uani 1 d . .
N2 N 0.3284(4) 0.5401(7) 0.7178(7) 0.037(2) Uani 1 d . .
C1 C 0.3693(6) 0.9816(11) 0.4942(12) 0.052(2) Uani 1 d . .
C2 C 0.4027(7) 0.8052(15) 0.3401(14) 0.057(4) Uani 1 d . .
C3 C 0.5052(7) 0.8828(11) 0.4843(13) 0.056(3) Uani 1 d . .
C4 C 0.4058(4) 0.7886(8) 0.6774(8) 0.018(2) Uani 1 d . .
C5 C 0.3035(4) 0.7135(9) 0.5347(7) 0.0194(14) Uani 1 d . .
C6 C 0.2554(5) 0.9228(11) 0.7047(11) 0.049(2) Uani 1 d . .
C7 C 0.1902(6) 0.7011(14) 0.7241(11) 0.055(3) Uani 1 d . .
C8 C 0.2996(9) 0.7669(15) 0.8692(16) 0.061(4) Uani 1 d . .
C9 C 0.5180(6) 0.5826(11) 0.5666(9) 0.047(2) Uani 1 d . .
H9 H 0.5417(6) 0.6508(11) 0.6015(9) 0.063(14) Uiso 1 calc R .
C10 C 0.5488(6) 0.4569(13) 0.5717(11) 0.055(3) Uani 1 d . .
H10 H 0.5924(6) 0.4426(13) 0.6102(11) 0.063(14) Uiso 1 calc R .
C11 C 0.5136(6) 0.3559(12) 0.5191(10) 0.056(3) Uani 1 d . .
H11 H 0.5338(6) 0.2734(12) 0.5211(10) 0.063(14) Uiso 1 calc R .
C12 C 0.4485(7) 0.3780(12) 0.4638(10) 0.054(3) Uani 1 d . .
H12 H 0.4237(7) 0.3110(12) 0.4288(10) 0.063(14) Uiso 1 calc R .
C13 C 0.4201(6) 0.5068(10) 0.4617(9) 0.043(2) Uani 1 d . .
H13 H 0.3762(6) 0.5220(10) 0.4240(9) 0.063(14) Uiso 1 calc R .
C14 C 0.3897(6) 0.5063(10) 0.7708(9) 0.044(2) Uani 1 d . .
H14 H 0.4185(6) 0.5707(10) 0.8024(9) 0.063(14) Uiso 1 calc R .
C15 C 0.4126(7) 0.3773(13) 0.7809(11) 0.056(3) Uani 1 d . .
H15 H 0.4556(7) 0.3572(13) 0.8190(11) 0.063(14) Uiso 1 calc R .
C16 C 0.3708(8) 0.2810(11) 0.7340(11) 0.058(3) Uani 1 d . .
H16 H 0.3848(8) 0.1949(11) 0.7398(11) 0.063(14) Uiso 1 calc R .
C17 C 0.3069(6) 0.3159(11) 0.6774(10) 0.050(3) Uani 1 d . .
H17 H 0.2778(6) 0.2535(11) 0.6435(10) 0.063(14) Uiso 1 calc R .
C18 C 0.2869(6) 0.4478(11) 0.6724(9) 0.046(2) Uani 1 d . .
H18 H 0.2436(6) 0.4708(11) 0.6365(9) 0.063(14) Uiso 1 calc R .

loop_
_atom_type_symbol
_atom_type_description
_atom_type_scat_dispersion_real
_atom_type_scat_dispersion_imag
_atom_type_scat_source
C C 0.0033 0.0016 'International Tables Vol C Tables 4.2.6.8 and 6.1.1.4'
H H 0.0000 0.0000 'International Tables Vol C Tables 4.2.6.8 and 6.1.1.4'
N N 0.0061 0.0033 'International Tables Vol C Tables 4.2.6.8 and 6.1.1.4'
O O 0.0106 0.0060 'International Tables Vol C Tables 4.2.6.8 and 6.1.1.4'
Tc Tc -1.4390 0.7593 'International Tables Vol C Tables 4.2.6.8 and 6.1.1.4'

loop_
_geom_angle_atom_site_label_1
_geom_angle_atom_site_label_2
_geom_angle_atom_site_label_3
_geom_angle
_geom_angle_site_symmetry_1
_geom_angle_site_symmetry_3
_geom_angle_publ_flag
C3 Tc1 C2 87.5(6) . . ?
C3 Tc1 C1 87.1(5) . . ?
C2 Tc1 C1 87.5(6) . . ?
C3 Tc1 C4 98.7(5) . . ?
C2 Tc1 C4 173.0(4) . . ?
C1 Tc1 C4 96.1(5) . . ?
C3 Tc1 C5 173.5(5) . . ?
C2 Tc1 C5 98.4(5) . . ?
C1 Tc1 C5 95.9(4) . . ?
C4 Tc1 C5 75.3(3) . . ?
C3 Tc1 N1 93.4(4) . . ?
C2 Tc1 N1 93.9(5) . . ?
C1 Tc1 N1 178.5(5) . . ?
C4 Tc1 N1 82.4(3) . . ?
C5 Tc1 N1 83.5(3) . . ?
C7 Tc2 C6 85.1(5) . . ?
C7 Tc2 C8 90.2(6) . . ?
C6 Tc2 C8 87.3(6) . . ?
C7 Tc2 C4 174.6(5) . . ?
C6 Tc2 C4 97.5(4) . . ?
C8 Tc2 C4 94.7(5) . . ?
C7 Tc2 C5 98.9(5) . . ?
C6 Tc2 C5 99.2(5) . . ?
C8 Tc2 C5 169.2(5) . . ?
C4 Tc2 C5 76.0(3) . . ?
C7 Tc2 N2 92.6(5) . . ?
C6 Tc2 N2 177.5(4) . . ?
C8 Tc2 N2 91.7(5) . . ?
C4 Tc2 N2 84.9(3) . . ?
C5 Tc2 N2 82.1(3) . . ?
C13 N1 C9 118.7(9) . . ?
C13 N1 Tc1 122.1(7) . . ?
C9 N1 Tc1 119.2(7) . . ?
C14 N2 C18 118.7(9) . . ?
C14 N2 Tc2 121.6(6) . . ?
C18 N2 Tc2 119.7(7) . . ?
O1 C1 Tc1 178.4(11) . . ?
O2 C2 Tc1 178.5(13) . . ?
O3 C3 Tc1 177.1(11) . . ?
O4 C4 Tc2 118.4(7) . . ?
O4 C4 Tc1 119.3(7) . . ?
Tc2 C4 Tc1 102.4(3) . . ?
O5 C5 Tc2 121.1(9) . . ?
O5 C5 Tc1 118.2(8) . . ?
Tc2 C5 Tc1 102.2(3) . . ?
O6 C6 Tc2 175.5(9) . . ?
O7 C7 Tc2 175.8(12) . . ?
O8 C8 Tc2 176.1(16) . . ?
N1 C9 C10 120.6(10) . . ?
C11 C10 C9 119.6(11) . . ?
C12 C11 C10 119.7(11) . . ?
C11 C12 C13 118.2(11) . . ?
N1 C13 C12 123.2(10) . . ?
N2 C14 C15 122.6(10) . . ?
C16 C15 C14 119.4(11) . . ?
C15 C16 C17 118.2(11) . . ?
C16 C17 C18 119.0(10) . . ?
N2 C18 C17 122.0(10) . . ?

loop_
_geom_bond_atom_site_label_1
_geom_bond_atom_site_label_2
_geom_bond_distance
_geom_bond_site_symmetry_2
_geom_bond_publ_flag
Tc1 C3 1.931(12) . ?
Tc1 C2 1.94(2) . ?
Tc1 C1 1.944(10) . ?
Tc1 C4 2.170(10) . ?
Tc1 C5 2.174(8) . ?
Tc1 N1 2.249(8) . ?
Tc2 C7 1.900(11) . ?
Tc2 C6 1.935(11) . ?
Tc2 C8 1.96(2) . ?
Tc2 C4 2.152(8) . ?
Tc2 C5 2.155(9) . ?
Tc2 N2 2.248(8) . ?
O1 C1 1.148(13) . ?
O2 C2 1.14(2) . ?
O3 C3 1.149(15) . ?
O4 C4 1.451(14) . ?
O5 C5 1.470(14) . ?
O6 C6 1.165(13) . ?
O7 C7 1.188(13) . ?
O8 C8 1.11(2) . ?
N1 C13 1.315(13) . ?
N1 C9 1.383(13) . ?
N2 C14 1.331(13) . ?
N2 C18 1.335(13) . ?
C9 C10 1.42(2) . ?
C10 C11 1.38(2) . ?
C11 C12 1.38(2) . ?
C12 C13 1.43(2) . ?
C14 C15 1.40(2) . ?
C15 C16 1.38(2) . ?
C16 C17 1.39(2) . ?
C17 C18 1.41(2) . ?
